data_2023527
loop_
_publ_author_name
'Nizamuddin, Syed'
'Prasad, T. N. Mahadeva'
'Sreenatha, N. R.'
'Sharath, C. L.'
'Lakshminarayana, B. N.'
'Vishnumurthy, K. A.'

_publ_section_title
;
 X-ray structural insights and computational analysis of the compound
 5-ethyl-4-[(4-morpholinobenzylidene)amino]-2,4-dihydro-3H-1,2,4-triazole-3-thione
;
_journal_coeditor_code VU2012
_journal_issue 7
_journal_name_full 'Acta Crystallographica Section E Crystallographic Communications'
_journal_paper_doi 10.1107/S2056989025004852
_journal_volume 81
_journal_year 2025
_chemical_formula_iupac 'C15 H19 N5 O S'
_chemical_formula_moiety 'C15 H19 N5 O S'
_chemical_formula_sum 'C15 H19 N5 O S'
_chemical_formula_weight 317.41
_chemical_name_systematic 5-Ethyl-4-[(4-morpholinobenzylidene)amino]-2,4-dihydro-3<i>H</i>-1,2,4-triazole-3-thione
_space_group_crystal_system monoclinic
_space_group_IT_number 14
_space_group_name_Hall '-P 2ybc'
_space_group_name_H-M_alt 'P 1 21/c 1'
_atom_sites_solution_hydrogens mixed
_audit_creation_method SHELXL-2019/3
_cell_angle_alpha 90
_cell_angle_beta 93.230(4)
_cell_angle_gamma 90
_cell_formula_units_Z 4
_cell_length_a 9.7280(8)
_cell_length_b 19.9593(15)
_cell_length_c 8.0087(6)
_cell_measurement_reflns_used 3824
_cell_measurement_temperature 296(2)
_cell_measurement_theta_max 28.423
_cell_measurement_theta_min 2.332
_cell_volume 1552.5(2)
_computing_cell_refinement
;
<i>SAINT</i> (Bruker, 2006)
;
_computing_data_collection
;
<i>APEX</i> (Bruker, 2006)
;
_computing_data_reduction
;
<i>SAINT</i> (Bruker, 2006)
;
_computing_molecular_graphics
;
<i>PLATON</i>(Spek, 2020)
;
_computing_publication_material
;
<i>PLATON</i>(Spek, 2020)
;
_computing_structure_refinement
;
<i>SHELXL2019/2</i> (Sheldrick, 2015b)
;
_computing_structure_solution
;
<i>SHELXT2014/4</i> (Sheldrick, 2015a)
;
_diffrn_ambient_temperature 296(2)
_diffrn_detector_area_resol_mean 0.812
_diffrn_measured_fraction_theta_full 0.994
_diffrn_measured_fraction_theta_max 0.977
_diffrn_measurement_device_type 'Bruker SMART APEX'
_diffrn_radiation_type MoK\a
_diffrn_radiation_wavelength 0.71073
_diffrn_reflns_av_R_equivalents 0.0426
_diffrn_reflns_av_unetI/netI 0.0388
_diffrn_reflns_limit_h_max 13
_diffrn_reflns_limit_h_min -12
_diffrn_reflns_limit_k_max 26
_diffrn_reflns_limit_k_min -26
_diffrn_reflns_limit_l_max 10
_diffrn_reflns_limit_l_min -10
_diffrn_reflns_number 16741
_diffrn_reflns_theta_full 25.242
_diffrn_reflns_theta_max 28.423
_diffrn_reflns_theta_min 2.332
_diffrn_source graphite
_exptl_absorpt_coefficient_mu 0.218
_exptl_absorpt_correction_type none
_exptl_crystal_colour colorless
_exptl_crystal_density_diffrn 1.358
_exptl_crystal_description block
_exptl_crystal_F_000 672
_exptl_crystal_size_max 0.800
_exptl_crystal_size_mid 0.700
_exptl_crystal_size_min 0.600
_refine_diff_density_max 0.707
_refine_diff_density_min -0.547
_refine_ls_extinction_method none
_refine_ls_goodness_of_fit_ref 1.008
_refine_ls_hydrogen_treatment mixed
_refine_ls_matrix_type full
_refine_ls_number_parameters 204
_refine_ls_number_reflns 3824
_refine_ls_number_restraints 0
_refine_ls_restrained_S_all 1.008
_refine_ls_R_factor_all 0.0968
_refine_ls_R_factor_gt 0.0632
_refine_ls_shift/su_max 0.000
_refine_ls_shift/su_mean 0.000
_refine_ls_structure_factor_coef Fsqd
_refine_ls_weighting_details 'w=1/[\s^2^(Fo^2^)+(0.0910P)^2^+1.1496P] where P=(Fo^2^+2Fc^2^)/3'
_refine_ls_weighting_scheme calc
_refine_ls_wR_factor_gt 0.1685
_refine_ls_wR_factor_ref 0.1932
_reflns_number_gt 2528
_reflns_number_total 3824
_reflns_threshold_expression 'I > 2\s(I)'
_cod_data_source_file vu2012.cif
_cod_data_source_block I
_cod_original_sg_symbol_H-M 'P 21/c'
_cod_database_code 2023527
_shelx_space_group_comment
;
The symmetry employed for this shelxl refinement is uniquely defined
by the following loop, which should always be used as a source of
symmetry information in preference to the above space-group names.
They are only intended as comments.
;
_shelx_estimated_absorpt_t_min 0.845
_shelx_estimated_absorpt_t_max 0.880

loop_
_space_group_symop_operation_xyz
'x, y, z'
'-x, y+1/2, -z+1/2'
'-x, -y, -z'
'x, -y-1/2, z-1/2'

loop_
_atom_site_type_symbol
_atom_site_label
_atom_site_fract_x
_atom_site_fract_y
_atom_site_fract_z
_atom_site_U_iso_or_equiv
_atom_site_adp_type
_atom_site_calc_flag
_atom_site_occupancy
_atom_site_disorder_assembly
_atom_site_disorder_group
C C1 1.0926(3) 0.75825(16) 0.6166(4) 0.0617(8) Uani d 1 . .
H H1A 1.113183 0.772682 0.505069 0.074 Uiso calc 1 . .
H H1B 1.084745 0.797943 0.685299 0.074 Uiso calc 1 . .
C C2 0.9581(3) 0.72168(13) 0.6080(4) 0.0505(7) Uani d 1 . .
H H2A 0.932333 0.711318 0.720376 0.061 Uiso calc 1 . .
H H2B 0.887212 0.750150 0.555856 0.061 Uiso calc 1 . .
C C3 1.0849(2) 0.61946(14) 0.5713(4) 0.0517(7) Uani d 1 . .
H H3A 1.095855 0.582320 0.495109 0.062 Uiso calc 1 . .
H H3B 1.068877 0.601234 0.680808 0.062 Uiso calc 1 . .
C C4 1.2142(3) 0.66126(18) 0.5813(4) 0.0648(9) Uani d 1 . .
H H4A 1.290469 0.634002 0.625262 0.078 Uiso calc 1 . .
H H4B 1.234677 0.675563 0.469684 0.078 Uiso calc 1 . .
C C5 0.8470(2) 0.62665(12) 0.4614(3) 0.0388(5) Uani d 1 . .
C C6 0.7183(3) 0.65485(17) 0.4808(4) 0.0639(9) Uani d 1 . .
H H6 0.711682 0.696074 0.533834 0.077 Uiso calc 1 . .
C C7 0.6005(3) 0.62238(18) 0.4223(4) 0.0666(10) Uani d 1 . .
H H7 0.515733 0.642494 0.436839 0.080 Uiso calc 1 . .
C C8 0.6032(2) 0.56162(14) 0.3435(3) 0.0431(6) Uani d 1 . .
C C9 0.7306(2) 0.53358(13) 0.3225(4) 0.0452(6) Uani d 1 . .
H H9 0.736421 0.492724 0.267475 0.054 Uiso calc 1 . .
C C10 0.8490(2) 0.56506(13) 0.3814(4) 0.0497(7) Uani d 1 . .
H H10 0.933271 0.544418 0.367359 0.060 Uiso calc 1 . .
C C11 0.4752(2) 0.52978(15) 0.2829(3) 0.0490(7) Uani d 1 . .
H H11 0.391832 0.549583 0.305837 0.059 Uiso calc 1 . .
C C12 0.2230(2) 0.48038(13) 0.1063(3) 0.0410(6) Uani d 1 . .
C C13 0.3334(3) 0.38280(15) 0.1116(4) 0.0602(8) Uani d 1 . .
C C14 0.4417(4) 0.3313(2) 0.1434(5) 0.0869(13) Uani d 1 . .
H H14A 0.503355 0.346216 0.235420 0.104 Uiso calc 1 . .
H H14B 0.398600 0.290136 0.177690 0.104 Uiso calc 1 . .
C C15 0.5207(5) 0.3176(3) 0.0030(7) 0.1182(18) Uani d 1 . .
H H15A 0.460516 0.303478 -0.089486 0.177 Uiso calc 1 . .
H H15B 0.585800 0.282663 0.031072 0.177 Uiso calc 1 . .
H H15C 0.568966 0.357333 -0.027256 0.177 Uiso calc 1 . .
N N1 0.9671(2) 0.66008(10) 0.5129(3) 0.0427(5) Uani d 1 . .
N N2 0.4746(2) 0.47624(12) 0.2003(3) 0.0460(5) Uani d 1 . .
N N3 0.3474(2) 0.44995(11) 0.1461(3) 0.0439(5) Uani d 1 . .
N N4 0.1450(2) 0.42896(11) 0.0544(3) 0.0497(6) Uani d 1 . .
N N5 0.2104(3) 0.36884(12) 0.0545(4) 0.0646(7) Uani d 1 . .
O O1 1.2022(2) 0.71815(11) 0.6838(3) 0.0642(6) Uani d 1 . .
S S1 0.17662(7) 0.56092(4) 0.11137(12) 0.0624(3) Uani d 1 . .
H H4N 0.061(4) 0.4319(17) 0.012(4) 0.074(11) Uiso d 1 . .

loop_
_atom_site_aniso_label
_atom_site_aniso_U_11
_atom_site_aniso_U_22
_atom_site_aniso_U_33
_atom_site_aniso_U_12
_atom_site_aniso_U_13
_atom_site_aniso_U_23
C1 0.073(2) 0.0510(16) 0.0588(18) -0.0207(15) -0.0122(15) -0.0001(14)
C2 0.0502(15) 0.0419(14) 0.0578(16) -0.0028(12) -0.0111(12) -0.0004(12)
C3 0.0281(12) 0.0526(15) 0.0730(18) 0.0009(11) -0.0091(12) -0.0053(14)
C4 0.0321(13) 0.083(2) 0.078(2) -0.0113(14) -0.0091(13) -0.0072(17)
C5 0.0269(11) 0.0447(13) 0.0439(13) 0.0000(9) -0.0042(9) 0.0006(10)
C6 0.0363(14) 0.069(2) 0.084(2) 0.0110(13) -0.0127(13) -0.0383(17)
C7 0.0249(12) 0.090(2) 0.084(2) 0.0134(13) -0.0087(13) -0.0391(19)
C8 0.0251(11) 0.0588(16) 0.0445(13) 0.0011(10) -0.0052(9) -0.0064(12)
C9 0.0295(12) 0.0406(13) 0.0647(16) 0.0010(10) -0.0041(11) -0.0086(12)
C10 0.0249(11) 0.0463(14) 0.0773(19) 0.0018(10) -0.0011(11) -0.0094(13)
C11 0.0215(11) 0.0739(19) 0.0510(15) 0.0030(11) -0.0045(10) -0.0131(14)
C12 0.0249(10) 0.0449(13) 0.0525(14) -0.0041(9) -0.0027(10) -0.0029(11)
C13 0.0618(18) 0.0494(16) 0.0659(18) 0.0105(14) -0.0268(15) -0.0133(14)
C14 0.082(3) 0.074(2) 0.100(3) 0.025(2) -0.042(2) -0.022(2)
C15 0.088(3) 0.133(4) 0.135(4) 0.035(3) 0.021(3) 0.032(3)
N1 0.0295(10) 0.0418(11) 0.0558(12) -0.0025(8) -0.0054(9) -0.0015(10)
N2 0.0245(10) 0.0561(13) 0.0564(13) -0.0006(9) -0.0080(9) -0.0049(11)
N3 0.0294(10) 0.0480(12) 0.0529(12) 0.0002(9) -0.0095(9) -0.0071(10)
N4 0.0333(11) 0.0439(12) 0.0700(15) -0.0059(9) -0.0142(10) -0.0016(11)
N5 0.0621(16) 0.0446(13) 0.0829(18) 0.0005(11) -0.0334(14) -0.0060(12)
O1 0.0509(12) 0.0719(14) 0.0674(13) -0.0175(10) -0.0176(10) -0.0056(11)
S1 0.0338(4) 0.0461(4) 0.1046(7) 0.0026(3) -0.0201(4) -0.0148(4)

loop_
_atom_type_symbol
_atom_type_description
_atom_type_scat_dispersion_real
_atom_type_scat_dispersion_imag
_atom_type_scat_source
C C 0.0033 0.0016 'International Tables Vol C Tables 4.2.6.8 and 6.1.1.4'
H H 0.0000 0.0000 'International Tables Vol C Tables 4.2.6.8 and 6.1.1.4'
N N 0.0061 0.0033 'International Tables Vol C Tables 4.2.6.8 and 6.1.1.4'
O O 0.0106 0.0060 'International Tables Vol C Tables 4.2.6.8 and 6.1.1.4'
S S 0.1246 0.1234 'International Tables Vol C Tables 4.2.6.8 and 6.1.1.4'

loop_
_geom_angle_atom_site_label_1
_geom_angle_atom_site_label_2
_geom_angle_atom_site_label_3
_geom_angle_site_symmetry_1
_geom_angle_site_symmetry_3
_geom_angle
_geom_angle_publ_flag
O1 C1 C2 . . 112.3(2) ?
O1 C1 H1A . . 109.1 ?
C2 C1 H1A . . 109.1 ?
O1 C1 H1B . . 109.1 ?
C2 C1 H1B . . 109.1 ?
H1A C1 H1B . . 107.9 ?
N1 C2 C1 . . 111.0(2) ?
N1 C2 H2A . . 109.4 ?
C1 C2 H2A . . 109.4 ?
N1 C2 H2B . . 109.4 ?
C1 C2 H2B . . 109.4 ?
H2A C2 H2B . . 108.0 ?
N1 C3 C4 . . 110.3(2) ?
N1 C3 H3A . . 109.6 ?
C4 C3 H3A . . 109.6 ?
N1 C3 H3B . . 109.6 ?
C4 C3 H3B . . 109.6 ?
H3A C3 H3B . . 108.1 ?
O1 C4 C3 . . 112.3(3) ?
O1 C4 H4A . . 109.1 ?
C3 C4 H4A . . 109.1 ?
O1 C4 H4B . . 109.1 ?
C3 C4 H4B . . 109.1 ?
H4A C4 H4B . . 107.9 ?
C10 C5 N1 . . 122.0(2) ?
C10 C5 C6 . . 116.5(2) ?
N1 C5 C6 . . 121.4(2) ?
C7 C6 C5 . . 120.7(3) ?
C7 C6 H6 . . 119.7 ?
C5 C6 H6 . . 119.7 ?
C8 C7 C6 . . 122.5(2) ?
C8 C7 H7 . . 118.8 ?
C6 C7 H7 . . 118.8 ?
C7 C8 C9 . . 117.2(2) ?
C7 C8 C11 . . 120.1(2) ?
C9 C8 C11 . . 122.7(2) ?
C10 C9 C8 . . 121.0(2) ?
C10 C9 H9 . . 119.5 ?
C8 C9 H9 . . 119.5 ?
C9 C10 C5 . . 122.1(2) ?
C9 C10 H10 . . 118.9 ?
C5 C10 H10 . . 118.9 ?
N2 C11 C8 . . 121.7(2) ?
N2 C11 H11 . . 119.2 ?
C8 C11 H11 . . 119.2 ?
N4 C12 N3 . . 102.2(2) ?
N4 C12 S1 . . 126.90(19) ?
N3 C12 S1 . . 130.90(19) ?
N5 C13 N3 . . 111.3(2) ?
N5 C13 C14 . . 123.3(3) ?
N3 C13 C14 . . 125.4(3) ?
C15 C14 C13 . . 114.1(4) ?
C15 C14 H14A . . 108.7 ?
C13 C14 H14A . . 108.7 ?
C15 C14 H14B . . 108.7 ?
C13 C14 H14B . . 108.7 ?
H14A C14 H14B . . 107.6 ?
C14 C15 H15A . . 109.5 ?
C14 C15 H15B . . 109.5 ?
H15A C15 H15B . . 109.5 ?
C14 C15 H15C . . 109.5 ?
H15A C15 H15C . . 109.5 ?
H15B C15 H15C . . 109.5 ?
C5 N1 C2 . . 119.3(2) ?
C5 N1 C3 . . 117.4(2) ?
C2 N1 C3 . . 111.8(2) ?
C11 N2 N3 . . 117.6(2) ?
C13 N3 C12 . . 107.9(2) ?
C13 N3 N2 . . 120.5(2) ?
C12 N3 N2 . . 131.4(2) ?
C12 N4 N5 . . 115.0(2) ?
C12 N4 H4N . . 125(2) ?
N5 N4 H4N . . 119(2) ?
C13 N5 N4 . . 103.6(2) ?
C4 O1 C1 . . 108.7(2) ?

loop_
_geom_bond_atom_site_label_1
_geom_bond_atom_site_label_2
_geom_bond_site_symmetry_2
_geom_bond_distance
_geom_bond_publ_flag
C1 O1 . 1.415(4) ?
C1 C2 . 1.496(4) ?
C1 H1A . 0.9700 ?
C1 H1B . 0.9700 ?
C2 N1 . 1.452(3) ?
C2 H2A . 0.9700 ?
C2 H2B . 0.9700 ?
C3 N1 . 1.459(3) ?
C3 C4 . 1.508(4) ?
C3 H3A . 0.9700 ?
C3 H3B . 0.9700 ?
C4 O1 . 1.409(4) ?
C4 H4A . 0.9700 ?
C4 H4B . 0.9700 ?
C5 C10 . 1.387(4) ?
C5 N1 . 1.388(3) ?
C5 C6 . 1.390(4) ?
C6 C7 . 1.376(4) ?
C6 H6 . 0.9300 ?
C7 C8 . 1.368(4) ?
C7 H7 . 0.9300 ?
C8 C9 . 1.379(3) ?
C8 C11 . 1.457(3) ?
C9 C10 . 1.372(3) ?
C9 H9 . 0.9300 ?
C10 H10 . 0.9300 ?
C11 N2 . 1.256(3) ?
C11 H11 . 0.9300 ?
C12 N4 . 1.329(3) ?
C12 N3 . 1.375(3) ?
C12 S1 . 1.671(3) ?
C13 N5 . 1.287(4) ?
C13 N3 . 1.374(4) ?
C13 C14 . 1.483(4) ?
C14 C15 . 1.424(6) ?
C14 H14A . 0.9700 ?
C14 H14B . 0.9700 ?
C15 H15A . 0.9600 ?
C15 H15B . 0.9600 ?
C15 H15C . 0.9600 ?
N2 N3 . 1.391(3) ?
N4 N5 . 1.358(3) ?
N4 H4N . 0.87(4) ?

loop_
_geom_hbond_atom_site_label_D
_geom_hbond_atom_site_label_H
_geom_hbond_atom_site_label_A
_geom_hbond_site_symmetry_A
_geom_hbond_distance_DH
_geom_hbond_distance_HA
_geom_hbond_distance_DA
_geom_hbond_angle_DHA
_geom_hbond_publ_flag
N4 H4N S1 3_565 0.87(4) 2.474(4) 3.335(2) 179(14) yes

loop_
_geom_torsion_atom_site_label_1
_geom_torsion_atom_site_label_2
_geom_torsion_atom_site_label_3
_geom_torsion_atom_site_label_4
_geom_torsion_site_symmetry_1
_geom_torsion_site_symmetry_2
_geom_torsion_site_symmetry_3
_geom_torsion_site_symmetry_4
_geom_torsion
_geom_torsion_publ_flag
O1 C1 C2 N1 . . . . -56.1(3) ?
N1 C3 C4 O1 . . . . 56.2(3) ?
C10 C5 C6 C7 . . . . -0.1(5) ?
N1 C5 C6 C7 . . . . 177.1(3) ?
C5 C6 C7 C8 . . . . 0.1(6) ?
C6 C7 C8 C9 . . . . -0.7(5) ?
C6 C7 C8 C11 . . . . -179.5(3) ?
C7 C8 C9 C10 . . . . 1.2(4) ?
C11 C8 C9 C10 . . . . -180.0(3) ?
C8 C9 C10 C5 . . . . -1.3(5) ?
N1 C5 C10 C9 . . . . -176.5(3) ?
C6 C5 C10 C9 . . . . 0.7(4) ?
C7 C8 C11 N2 . . . . 175.2(3) ?
C9 C8 C11 N2 . . . . -3.6(5) ?
N5 C13 C14 C15 . . . . 88.9(5) ?
N3 C13 C14 C15 . . . . -94.5(5) ?
C10 C5 N1 C2 . . . . -175.0(2) ?
C6 C5 N1 C2 . . . . 8.0(4) ?
C10 C5 N1 C3 . . . . -34.5(4) ?
C6 C5 N1 C3 . . . . 148.4(3) ?
C1 C2 N1 C5 . . . . -166.5(2) ?
C1 C2 N1 C3 . . . . 51.0(3) ?
C4 C3 N1 C5 . . . . 166.0(2) ?
C4 C3 N1 C2 . . . . -50.7(3) ?
C8 C11 N2 N3 . . . . -179.3(2) ?
N5 C13 N3 C12 . . . . -0.4(4) ?
C14 C13 N3 C12 . . . . -177.2(3) ?
N5 C13 N3 N2 . . . . -176.4(3) ?
C14 C13 N3 N2 . . . . 6.8(5) ?
N4 C12 N3 C13 . . . . 1.0(3) ?
S1 C12 N3 C13 . . . . -176.7(2) ?
N4 C12 N3 N2 . . . . 176.4(3) ?
S1 C12 N3 N2 . . . . -1.3(4) ?
C11 N2 N3 C13 . . . . -156.1(3) ?
C11 N2 N3 C12 . . . . 29.0(4) ?
N3 C12 N4 N5 . . . . -1.4(3) ?
S1 C12 N4 N5 . . . . 176.5(2) ?
N3 C13 N5 N4 . . . . -0.5(4) ?
C14 C13 N5 N4 . . . . 176.5(3) ?
C12 N4 N5 C13 . . . . 1.2(4) ?
C3 C4 O1 C1 . . . . -60.1(3) ?
C2 C1 O1 C4 . . . . 59.9(3) ?
